data_7249783
loop_
_publ_author_name
'Wzgarda-Raj, Kinga'
'Rybarczyk-Pirek, Agnieszka J.'
'Palusiak, Marcin'

_publ_section_title
;
 The N--H&#x22EF;S hydrogen bonding pattern in trithiocyanuric acid in
 crystalline state: geometric, topological, and energetic analysis of
 trithiocyanuric acid cocrystals
;
_journal_name_full CrystEngComm
_journal_paper_doi 10.1039/D4CE01153H
_journal_year 2025
_chemical_formula_moiety 'C8 H6 N4 S2, 2(C3 H3 N3 S3)'
_chemical_formula_sum 'C14 H12 N10 S8'
_chemical_formula_weight 576.82
_space_group_crystal_system monoclinic
_space_group_IT_number 15
_space_group_name_Hall '-C 2yc'
_space_group_name_H-M_alt 'C 1 2/c 1'
_atom_sites_solution_hydrogens mixed
_atom_sites_solution_primary dual
_audit_creation_date 2024-01-23
_audit_creation_method
;
Olex2 1.5
(compiled 2023.08.24 svn.re1ec1418 for OlexSys, GUI svn.r6817)
;
_audit_update_record
;
2024-07-13 deposited with the CCDC.	2024-12-27 downloaded from the CCDC.
;
_cell_angle_alpha 90
_cell_angle_beta 111.7533(8)
_cell_angle_gamma 90
_cell_formula_units_Z 4
_cell_length_a 19.96872(14)
_cell_length_b 5.45162(3)
_cell_length_c 23.70011(17)
_cell_measurement_reflns_used 24710
_cell_measurement_temperature 293(2)
_cell_measurement_theta_max 76.3070
_cell_measurement_theta_min 3.9930
_cell_volume 2396.31(3)
_computing_cell_refinement 'CrysAlisPro 1.171.40.78a (Rigaku OD, 2020)'
_computing_data_collection 'CrysAlisPro 1.171.40.78a (Rigaku OD, 2020)'
_computing_data_reduction 'CrysAlisPro 1.171.40.78a (Rigaku OD, 2020)'
_computing_molecular_graphics 'Olex2 1.5 (Dolomanov et al., 2009)'
_computing_publication_material 'Olex2 1.5 (Dolomanov et al., 2009)'
_computing_structure_refinement 'SHELXL 2018/3 (Sheldrick, 2015)'
_computing_structure_solution 'SHELXT 2018/2 (Sheldrick, 2018)'
_diffrn_ambient_environment air
_diffrn_ambient_temperature 293(1)
_diffrn_detector 'Hybrid Pixel Array Detector'
_diffrn_detector_area_resol_mean 10.0000
_diffrn_detector_type HyPix
_diffrn_measured_fraction_theta_full 1.000
_diffrn_measured_fraction_theta_max 0.991
_diffrn_measurement_details
;
List of Runs (angles in degrees, time in seconds):

  # Type    Start    End  Width  t~exp~   \w     \q     \k     \f   Frames
#--------------------------------------------------------------------------
  1  \w    -12.00  28.00   0.50    2.00    --  -47.45  19.00  30.00   80
  2  \w    -49.00 -14.00   0.50    6.80    --  -86.25  45.00 -60.00   70
  3  \w    -49.00 -14.00   0.50    6.80    --  -86.25  45.00 -90.00   70
  4  \w    -75.00 -13.00   0.50    6.80    --  -86.25  61.00 -60.00  124
  5  \w    -77.00  25.00   0.50    2.00    --  -47.45  92.00 102.00  204
  6  \w    -19.00  77.00   0.50    2.00    --   47.45 -92.00 -10.00  192
  7  \w     33.00 106.00   0.50    6.80    --  105.86 -92.00 -10.00  146
  8  \w     39.00 118.00   0.50    6.80    --  105.86-133.00-125.28  158
  9  \w     33.00 105.00   0.50    6.80    --  105.86 -95.00-120.00  144
 10  \w     34.00 112.00   0.50    6.80    --  105.86-125.00-150.00  156
 11  \w     33.00 105.00   0.50    6.80    --  105.86 -95.00-180.00  144
 12  \w     33.00 105.00   0.50    6.80    --  105.86 -95.00-150.00  144
 13  \w     33.00  75.00   0.50    6.80    --  105.86 -61.00   0.00   84
 14  \w     33.00 105.00   0.50    6.80    --  105.86 -95.00 -30.00  144
 15  \w     33.00 105.00   0.50    6.80    --  105.86 -95.00  90.00  144
 16  \w     38.00 116.00   0.50    6.80    --  105.86-131.00 150.88  156
 17  \w     33.00 105.00   0.50    6.80    --  105.86 -95.00 120.00  144
 18  \w     92.00 176.00   0.50    6.80    --  105.86  15.00  60.00  168
 19  \w     93.00 178.00   0.50    6.80    --  105.86  30.00 150.00  170
 20  \w     95.00 178.00   0.50    6.80    --  105.86 125.00  60.00  166
 21  \w    102.00 178.00   0.50    6.80    --  105.86  92.00 102.00  152
 22  \w     92.00 176.00   0.50    6.80    --  105.86  15.00   0.00  168
 23  \w     93.00 178.00   0.50    6.80    --  105.86  30.00-120.00  170
 24  \w     33.00 105.00   0.50    6.80    --  105.86 -95.00 -60.00  144
 25  \w     33.00  75.00   0.50    6.80    --  105.86 -61.00 150.00   84
 26  \w    -27.00  12.00   0.50    2.00    --   47.45 -19.00  90.00   78
 27  \w    -27.00  12.00   0.50    2.00    --   47.45 -19.00 120.00   78
 28  \w    -24.00  62.00   0.50    2.00    --   47.45 -57.00   0.00  172
 29  \w    -27.00  12.00   0.50    2.00    --   47.45 -19.00 -90.00   78
 30  \w     25.00 120.00   0.50    2.00    --   47.45  77.00  30.00  190
 31  \w     25.00 120.00   0.50    2.00    --   47.45  77.00-120.00  190
 32  \w     25.00 120.00   0.50    2.00    --   47.45  77.00 -60.00  190
 33  \w     25.00 120.00   0.50    2.00    --   47.45  77.00  90.00  190
 34  \w     25.00 120.00   0.50    2.00    --   47.45  77.00 -30.00  190
 35  \w     25.00 120.00   0.50    2.00    --   47.45  77.00-180.00  190
 36  \w     25.00 120.00   0.50    2.00    --   47.45  77.00 150.00  190
 37  \w    -80.00 -13.00   0.50    6.80    --  -86.25  92.00 102.00  134
 38  \w    -86.00 -13.00   0.50    6.80    --  -86.25 125.00 -30.00  146
 39  \w   -120.00 -32.00   0.50    2.00    --  -47.45 -58.00  76.13  176
 40  \w   -120.00 -73.00   0.50    2.00    --  -47.45-125.00 120.00   94
 41  \w   -159.00 -80.00   0.50    6.80    --  -86.25 -92.00 -10.00  158
 42  \w   -159.00 -65.00   0.50    6.80    --  -86.25 -72.00  61.10  188
 43  \w   -159.00 -63.00   0.50    6.80    --  -86.25 -77.00  23.47  192
 44  \w   -159.00 -70.00   0.50    6.80    --  -86.25 -61.00-180.00  178
 45  \w   -159.00 -63.00   0.50    6.80    --  -86.25 -77.00 -30.00  192
 46  \w   -159.00 -62.00   0.50    6.80    --  -86.25 -80.00-122.96  194
 47  \w   -159.00 -64.00   0.50    6.80    --  -86.25 -75.00 -72.00  190
 48  \w   -159.00 -63.00   0.50    6.80    --  -86.25 -77.00 120.00  192
 49  \w   -159.00 -63.00   0.50    6.80    --  -86.25 -77.00 150.00  192
 50  \w   -159.00 -63.00   0.50    6.80    --  -86.25 -77.00  90.00  192
 51  \w   -159.00 -63.00   0.50    6.80    --  -86.25 -77.00 -90.00  192
 52  \w   -159.00 -64.00   0.50    6.80    --  -86.25 -76.00-176.76  190
 53  \w   -159.00 -63.00   0.50    6.80    --  -86.25 -78.00   6.82  192
;
_diffrn_measurement_device 'four-circle diffractometer'
_diffrn_measurement_device_type 'XtaLAB Synergy, Dualflex, HyPix'
_diffrn_measurement_method '\w scans'
_diffrn_orient_matrix_type 'CrysAlisPro convention (1999,Acta A55,543-557)'
_diffrn_orient_matrix_UB_11 0.0220541000
_diffrn_orient_matrix_UB_12 0.1620646000
_diffrn_orient_matrix_UB_13 -0.0434874000
_diffrn_orient_matrix_UB_21 -0.0775319000
_diffrn_orient_matrix_UB_22 -0.0138078000
_diffrn_orient_matrix_UB_23 -0.0473327000
_diffrn_orient_matrix_UB_31 -0.0200936000
_diffrn_orient_matrix_UB_32 0.2310873000
_diffrn_orient_matrix_UB_33 0.0276663000
_diffrn_radiation_monochromator mirror
_diffrn_radiation_probe x-ray
_diffrn_radiation_type 'Cu K\a'
_diffrn_radiation_wavelength 1.54184
_diffrn_reflns_av_R_equivalents 0.0279
_diffrn_reflns_av_unetI/netI 0.0103
_diffrn_reflns_Laue_measured_fraction_full 1.000
_diffrn_reflns_Laue_measured_fraction_max 0.991
_diffrn_reflns_limit_h_max 24
_diffrn_reflns_limit_h_min -23
_diffrn_reflns_limit_k_max 6
_diffrn_reflns_limit_k_min -6
_diffrn_reflns_limit_l_max 29
_diffrn_reflns_limit_l_min -29
_diffrn_reflns_number 34136
_diffrn_reflns_point_group_measured_fraction_full 1.000
_diffrn_reflns_point_group_measured_fraction_max 0.991
_diffrn_reflns_theta_full 67.684
_diffrn_reflns_theta_max 76.539
_diffrn_reflns_theta_min 4.017
_diffrn_source 'micro-focus sealed X-ray tube'
_diffrn_source_type 'PhotonJet (Cu) X-ray Source'
_exptl_absorpt_coefficient_mu 7.137
_exptl_absorpt_correction_T_max 1.000
_exptl_absorpt_correction_T_min 0.910
_exptl_absorpt_correction_type gaussian
_exptl_absorpt_process_details
;
CrysAlisPro 1.171.40.78a (Rigaku Oxford Diffraction, 2020)
Numerical absorption correction based on gaussian integration over
			a multifaceted crystal model
Empirical absorption correction using spherical harmonics,
 implemented in SCALE3 ABSPACK scaling algorithm.
;
_exptl_crystal_colour colorless
_exptl_crystal_density_diffrn 1.599
_exptl_crystal_description plate
_exptl_crystal_F_000 1176
_exptl_crystal_size_max 0.110
_exptl_crystal_size_mid 0.044
_exptl_crystal_size_min 0.019
_refine_diff_density_max 0.271
_refine_diff_density_min -0.247
_refine_diff_density_rms 0.036
_refine_ls_extinction_method none
_refine_ls_goodness_of_fit_ref 1.071
_refine_ls_hydrogen_treatment mixed
_refine_ls_matrix_type full
_refine_ls_number_parameters 157
_refine_ls_number_reflns 2490
_refine_ls_number_restraints 0
_refine_ls_restrained_S_all 1.071
_refine_ls_R_factor_all 0.0238
_refine_ls_R_factor_gt 0.0226
_refine_ls_shift/su_max 0.001
_refine_ls_shift/su_mean 0.000
_refine_ls_structure_factor_coef Fsqd
_refine_ls_weighting_details 'w=1/[\s^2^(Fo^2^)+(0.0315P)^2^+1.3515P] where P=(Fo^2^+2Fc^2^)/3'
_refine_ls_weighting_scheme calc
_refine_ls_wR_factor_gt 0.0620
_refine_ls_wR_factor_ref 0.0628
_reflns_Friedel_coverage 0.000
_reflns_number_gt 2384
_reflns_number_total 2490
_reflns_threshold_expression 'I > 2\s(I)'
_cod_data_source_file d4ce01153h2.cif
_cod_data_source_block exp_19
_cod_database_code 7249783
_shelx_shelxl_version_number 2018/3
_chemical_oxdiff_formula 'C11 H10 N O'
_shelx_space_group_comment
;
The symmetry employed for this shelxl refinement is uniquely defined
by the following loop, which should always be used as a source of
symmetry information in preference to the above space-group names.
They are only intended as comments.
;
_reflns_odcompleteness_completeness 99.96
_reflns_odcompleteness_iscentric 1
_reflns_odcompleteness_theta 66.97
_olex2_refinement_description
;
1. Fixed Uiso
 At 1.2 times of:
  All C(H) groups
2. Rigid bond restraints
 S2, S4
 with sigma for 1-2 distances of 0.1 and sigma for 1-3 distances of 0.1
3. Uiso/Uaniso restraints and constraints
S2 \\sim S4: within 2A with sigma of 0.01 and sigma for terminal atoms of 0.02
within 2A
4.a Aromatic/amide H refined with riding coordinates:
 C12(H12), C16(H16), C15(H15)
;
_olex2_submission_special_instructions 'No special instructions were received'
_oxdiff_exptl_absorpt_empirical_details
;
Empirical correction (ABSPACK) includes:
- Absorption correction using spherical harmonics
- Frame scaling
;
_oxdiff_exptl_absorpt_empirical_full_max 1.424
_oxdiff_exptl_absorpt_empirical_full_min 0.872

loop_
_space_group_symop_operation_xyz
'x, y, z'
'-x, y, -z+1/2'
'x+1/2, y+1/2, z'
'-x+1/2, y+1/2, -z+1/2'
'-x, -y, -z'
'x, -y, z-1/2'
'-x+1/2, -y+1/2, -z'
'x+1/2, -y+1/2, z-1/2'

loop_
_atom_site_label
_atom_site_type_symbol
_atom_site_fract_x
_atom_site_fract_y
_atom_site_fract_z
_atom_site_U_iso_or_equiv
_atom_site_adp_type
_atom_site_occupancy
_atom_site_site_symmetry_order
_atom_site_calc_flag
_atom_site_refinement_flags_posn
_atom_site_refinement_flags_adp
_atom_site_refinement_flags_occupancy
_atom_site_disorder_assembly
_atom_site_disorder_group
S2 S 0.26437(2) 0.00250(6) 0.57347(2) 0.04249(10) Uani 1 1 d . . . . .
S6 S 0.47865(2) 0.58555(7) 0.58113(2) 0.04890(11) Uani 1 1 d . . . . .
S4 S 0.38802(2) -0.09806(9) 0.41239(2) 0.05823(13) Uani 1 1 d . . . . .
S13 S 0.46548(2) 1.10825(7) 0.77272(2) 0.05646(12) Uani 1 1 d . . . . .
N3 N 0.33347(6) -0.0235(2) 0.49725(5) 0.0390(2) Uani 1 1 d . . . . .
N1 N 0.37396(6) 0.2700(2) 0.57181(5) 0.0381(2) Uani 1 1 d . . . . .
N5 N 0.42399(6) 0.2380(2) 0.49894(5) 0.0431(3) Uani 1 1 d . . . . .
N11 N 0.36088(6) 0.5357(2) 0.67004(5) 0.0440(3) Uani 1 1 d . . . . .
C2 C 0.32639(7) 0.0854(2) 0.54615(6) 0.0353(3) Uani 1 1 d . . . . .
N14 N 0.34289(8) 0.8802(3) 0.74958(7) 0.0605(4) Uani 1 1 d . . . . .
C13 C 0.40125(8) 0.8776(3) 0.73534(6) 0.0441(3) Uani 1 1 d . . . . .
C6 C 0.42351(7) 0.3557(3) 0.54929(6) 0.0379(3) Uani 1 1 d . . . . .
C12 C 0.41036(7) 0.7071(3) 0.69553(6) 0.0434(3) Uani 1 1 d . . . . .
H12 H 0.451810 0.712319 0.686420 0.052 Uiso 1 1 calc R U . . .
C4 C 0.38150(7) 0.0432(3) 0.47109(6) 0.0402(3) Uani 1 1 d . . . . .
C16 C 0.30307(9) 0.5346(3) 0.68469(7) 0.0531(4) Uani 1 1 d . . . . .
H16 H 0.267866 0.415318 0.668387 0.064 Uiso 1 1 calc R U . . .
C15 C 0.29429(10) 0.7077(4) 0.72381(9) 0.0655(5) Uani 1 1 d . . . . .
H15 H 0.252546 0.703419 0.732493 0.079 Uiso 1 1 calc R U . . .
H3 H 0.3070(9) -0.138(3) 0.4817(7) 0.049(5) Uiso 1 1 d . . . . .
H1 H 0.3714(8) 0.342(3) 0.6026(8) 0.045(4) Uiso 1 1 d . . . . .
H5 H 0.4530(9) 0.287(4) 0.4836(8) 0.056(5) Uiso 1 1 d . . . . .

loop_
_atom_site_aniso_label
_atom_site_aniso_U_11
_atom_site_aniso_U_22
_atom_site_aniso_U_33
_atom_site_aniso_U_23
_atom_site_aniso_U_13
_atom_site_aniso_U_12
S2 0.04265(18) 0.0432(2) 0.04676(19) -0.00029(14) 0.02252(14) -0.01088(14)
S6 0.0498(2) 0.0516(2) 0.0534(2) -0.01421(16) 0.02848(16) -0.02089(16)
S4 0.0514(2) 0.0726(3) 0.0582(2) -0.0261(2) 0.02907(18) -0.01493(19)
S13 0.0553(2) 0.0430(2) 0.0595(2) -0.01216(16) 0.00788(18) 0.00678(16)
N3 0.0358(5) 0.0368(6) 0.0461(6) -0.0055(5) 0.0172(5) -0.0074(5)
N1 0.0376(5) 0.0402(6) 0.0393(6) -0.0042(5) 0.0176(5) -0.0087(5)
N5 0.0394(6) 0.0499(7) 0.0468(6) -0.0088(5) 0.0237(5) -0.0127(5)
N11 0.0460(6) 0.0431(6) 0.0428(6) -0.0004(5) 0.0162(5) -0.0015(5)
C2 0.0323(6) 0.0335(6) 0.0389(6) 0.0040(5) 0.0116(5) -0.0006(5)
N14 0.0607(8) 0.0683(9) 0.0596(8) -0.0102(7) 0.0305(7) 0.0040(7)
C13 0.0454(7) 0.0426(8) 0.0407(7) 0.0002(6) 0.0115(6) 0.0066(6)
C6 0.0344(6) 0.0398(7) 0.0415(6) -0.0002(5) 0.0166(5) -0.0047(5)
C12 0.0407(7) 0.0445(8) 0.0451(7) -0.0025(6) 0.0161(6) 0.0004(6)
C4 0.0335(6) 0.0431(7) 0.0443(7) -0.0030(6) 0.0149(5) -0.0025(5)
C16 0.0495(8) 0.0557(9) 0.0568(9) 0.0000(7) 0.0227(7) -0.0079(7)
C15 0.0585(9) 0.0770(12) 0.0742(11) -0.0078(10) 0.0400(9) -0.0054(9)

loop_
_atom_type_symbol
_atom_type_description
_atom_type_scat_dispersion_real
_atom_type_scat_dispersion_imag
_atom_type_scat_source
C C 0.0181 0.0091 'International Tables Vol C Tables 4.2.6.8 and 6.1.1.4'
H H 0.0000 0.0000 'International Tables Vol C Tables 4.2.6.8 and 6.1.1.4'
N N 0.0311 0.0180 'International Tables Vol C Tables 4.2.6.8 and 6.1.1.4'
S S 0.3331 0.5567 'International Tables Vol C Tables 4.2.6.8 and 6.1.1.4'

loop_
_exptl_crystal_face_index_h
_exptl_crystal_face_index_k
_exptl_crystal_face_index_l
_exptl_crystal_face_perp_dist
0 1 0 0.0670
-1 0 0 0.0228
1 0 0 0.0107
0 0 1 0.0034
0 0 -1 0.0156
-1 -2 1 0.0392

loop_
_geom_angle_atom_site_label_1
_geom_angle_atom_site_label_2
_geom_angle_atom_site_label_3
_geom_angle
_geom_angle_site_symmetry_1
_geom_angle_site_symmetry_3
_geom_angle_publ_flag
C13 S13 S13 103.92(5) . 2_656 ?
C2 N3 C4 125.67(12) . . ?
C2 N3 H3 117.9(12) . . ?
C4 N3 H3 116.5(12) . . ?
C2 N1 C6 124.26(12) . . ?
C2 N1 H1 118.2(11) . . ?
C6 N1 H1 117.5(11) . . ?
C6 N5 C4 125.88(12) . . ?
C6 N5 H5 117.6(13) . . ?
C4 N5 H5 116.5(13) . . ?
C16 N11 C12 117.22(13) . . ?
N3 C2 S2 122.95(10) . . ?
N3 C2 N1 115.40(11) . . ?
N1 C2 S2 121.65(10) . . ?
C15 N14 C13 115.89(14) . . ?
N14 C13 S13 113.84(11) . . ?
N14 C13 C12 122.01(14) . . ?
C12 C13 S13 124.15(12) . . ?
N1 C6 S6 122.39(10) . . ?
N5 C6 S6 122.57(10) . . ?
N5 C6 N1 115.04(12) . . ?
N11 C12 C13 121.19(13) . . ?
N11 C12 H12 119.4 . . ?
C13 C12 H12 119.4 . . ?
N3 C4 S4 123.32(11) . . ?
N5 C4 S4 123.05(10) . . ?
N5 C4 N3 113.63(12) . . ?
N11 C16 H16 119.5 . . ?
N11 C16 C15 120.92(16) . . ?
C15 C16 H16 119.5 . . ?
N14 C15 C16 122.75(15) . . ?
N14 C15 H15 118.6 . . ?
C16 C15 H15 118.6 . . ?

loop_
_geom_bond_atom_site_label_1
_geom_bond_atom_site_label_2
_geom_bond_distance
_geom_bond_site_symmetry_2
_geom_bond_publ_flag
S2 C2 1.6589(13) . ?
S6 C6 1.6544(13) . ?
S4 C4 1.6369(14) . ?
S13 S13 2.0399(9) 2_656 ?
S13 C13 1.7803(15) . ?
N3 C2 1.3553(17) . ?
N3 C4 1.3702(17) . ?
N3 H3 0.813(18) . ?
N1 C2 1.3626(16) . ?
N1 C6 1.3688(16) . ?
N1 H1 0.845(17) . ?
N5 C6 1.3578(17) . ?
N5 C4 1.3670(18) . ?
N5 H5 0.834(19) . ?
N11 C12 1.3310(19) . ?
N11 C16 1.323(2) . ?
N14 C13 1.328(2) . ?
N14 C15 1.326(2) . ?
C13 C12 1.384(2) . ?
C12 H12 0.9300 . ?
C16 H16 0.9300 . ?
C16 C15 1.379(3) . ?
C15 H15 0.9300 . ?

loop_
_geom_torsion_atom_site_label_1
_geom_torsion_atom_site_label_2
_geom_torsion_atom_site_label_3
_geom_torsion_atom_site_label_4
_geom_torsion
_geom_torsion_site_symmetry_1
_geom_torsion_site_symmetry_2
_geom_torsion_site_symmetry_3
_geom_torsion_site_symmetry_4
_geom_torsion_publ_flag
S13 S13 C13 N14 -167.08(11) 2_656 . . . ?
S13 S13 C13 C12 13.71(14) 2_656 . . . ?
S13 C13 C12 N11 178.54(11) . . . . ?
N11 C16 C15 N14 -1.3(3) . . . . ?
C2 N3 C4 S4 179.30(11) . . . . ?
C2 N3 C4 N5 -0.2(2) . . . . ?
C2 N1 C6 S6 178.30(10) . . . . ?
C2 N1 C6 N5 -1.69(19) . . . . ?
N14 C13 C12 N11 -0.6(2) . . . . ?
C13 N14 C15 C16 0.2(3) . . . . ?
C6 N1 C2 S2 -176.13(10) . . . . ?
C6 N1 C2 N3 3.80(19) . . . . ?
C6 N5 C4 S4 -176.83(12) . . . . ?
C6 N5 C4 N3 2.7(2) . . . . ?
C12 N11 C16 C15 1.3(2) . . . . ?
C4 N3 C2 S2 177.15(11) . . . . ?
C4 N3 C2 N1 -2.79(19) . . . . ?
C4 N5 C6 S6 178.20(11) . . . . ?
C4 N5 C6 N1 -1.8(2) . . . . ?
C16 N11 C12 C13 -0.4(2) . . . . ?
C15 N14 C13 S13 -178.52(14) . . . . ?
C15 N14 C13 C12 0.7(2) . . . . ?

loop_
_exptl_oxdiff_crystal_face_indexfrac_h
_exptl_oxdiff_crystal_face_indexfrac_k
_exptl_oxdiff_crystal_face_indexfrac_l
_exptl_oxdiff_crystal_face_x
_exptl_oxdiff_crystal_face_y
_exptl_oxdiff_crystal_face_z
-0.0031 0.9999 -0.0017 0.1620 -0.0135 0.2311
-1.0006 -0.0001 0.0018 -0.0222 0.0775 0.0201
1.0006 0.0001 -0.0018 0.0222 -0.0775 -0.0201
0.0011 0.0001 0.9994 -0.0434 -0.0474 0.0276
-0.0011 -0.0001 -0.9994 0.0434 0.0474 -0.0276
-0.9934 -1.9998 1.0046 -0.3897 0.0571 -0.4144
